data_4003304
loop_
_publ_author_name
'Cairns, Amy J.'
'Eckert, Juergen'
'Wojtas, Lukasz'
'Thommes, Matthias'
'Wallacher, Dirk'
'Georgiev, Peter A.'
'Forster, Paul M.'
'Belmabkhout, Youssef'
'Ollivier, Jacques'
'Eddaoudi, Mohamed'

_publ_section_title
;
 Gaining Insights on the H2--Sorbent Interactions: Robust soc-MOF Platform
 as a Case Study
;
_journal_issue 20
_journal_name_full 'Chemistry of Materials'
_journal_page_first 7353
_journal_paper_doi 10.1021/acs.chemmater.6b02817
_journal_volume 28
_journal_year 2016
_chemical_formula_sum 'C24 H23.7 Cl In3 N3 O20.35'
_chemical_formula_weight 1059.67
_space_group_IT_number 218
_space_group_name_Hall 'P -4n 2 3'
_space_group_name_H-M_alt 'P -4 3 n'
_symmetry_cell_setting cubic
_symmetry_space_group_name_H-M 'P -4 3 n'
_atom_sites_solution_hydrogens geom
_atom_sites_solution_primary direct
_atom_sites_solution_secondary difmap
_audit_creation_method SHELXL-97
_cell_angle_alpha 90.00
_cell_angle_beta 90.00
_cell_angle_gamma 90.00
_cell_formula_units_Z 8
_cell_length_a 22.4570(3)
_cell_length_b 22.4570(3)
_cell_length_c 22.4570(3)
_cell_measurement_reflns_used 5716
_cell_measurement_temperature 100(2)
_cell_measurement_theta_max 133.4
_cell_measurement_theta_min 5.6
_cell_volume 11325.4(3)
_computing_cell_refinement 'APEX2 (Bruker, 2010); SAINT (Bruker, 2009)'
_computing_data_collection 'APEX2 (Bruker, 2010)'
_computing_data_reduction 'SAINT (Bruker, 2009);XPREP(Sheldrick,2008)'
_computing_publication_material 'APEX2 (Bruker, 2010)'
_computing_structure_refinement 'SHELXL-97 (Sheldrick, 2008)'
_computing_structure_solution 'SHELXS-97 (Sheldrick, 2008)'
_diffrn_ambient_temperature 100(2)
_diffrn_measured_fraction_theta_full 0.992
_diffrn_measured_fraction_theta_max 0.994
_diffrn_measurement_device_type 'BRUKER SMART APEXII CCD'
_diffrn_measurement_method '\w scans'
_diffrn_radiation_monochromator graphite
_diffrn_radiation_source 'fine-focus sealed tube'
_diffrn_radiation_type CuK\a
_diffrn_radiation_wavelength 1.54178
_diffrn_reflns_av_R_equivalents 0.0688
_diffrn_reflns_av_sigmaI/netI 0.0394
_diffrn_reflns_limit_h_max 26
_diffrn_reflns_limit_h_min -24
_diffrn_reflns_limit_k_max 26
_diffrn_reflns_limit_k_min -24
_diffrn_reflns_limit_l_max 23
_diffrn_reflns_limit_l_min -16
_diffrn_reflns_number 27765
_diffrn_reflns_theta_full 68.14
_diffrn_reflns_theta_max 68.14
_diffrn_reflns_theta_min 5.57
_exptl_absorpt_coefficient_mu 10.604
_exptl_absorpt_correction_T_max 0.4169
_exptl_absorpt_correction_T_min 0.4169
_exptl_absorpt_correction_type multi-scan
_exptl_absorpt_process_details 'SADABS; (Sheldrick, 2003)'
_exptl_crystal_colour orange
_exptl_crystal_density_diffrn 1.243
_exptl_crystal_density_method 'not measured'
_exptl_crystal_description polyhedra
_exptl_crystal_F_000 4124
_exptl_crystal_size_max 0.10
_exptl_crystal_size_mid 0.10
_exptl_crystal_size_min 0.10
_refine_diff_density_max 0.906
_refine_diff_density_min -0.637
_refine_diff_density_rms 0.173
_refine_ls_abs_structure_details 'Flack H D (1983), Acta Cryst. A39, 876-881'
_refine_ls_abs_structure_Flack 0.000(15)
_refine_ls_extinction_method none
_refine_ls_goodness_of_fit_ref 1.053
_refine_ls_hydrogen_treatment constr
_refine_ls_matrix_type full
_refine_ls_number_parameters 175
_refine_ls_number_reflns 3412
_refine_ls_number_restraints 0
_refine_ls_restrained_S_all 1.053
_refine_ls_R_factor_all 0.0417
_refine_ls_R_factor_gt 0.0385
_refine_ls_shift/su_max 0.002
_refine_ls_shift/su_mean 0.000
_refine_ls_structure_factor_coef Fsqd
_refine_ls_weighting_details 'calc w=1/[\s^2^(Fo^2^)+(0.0839P)^2^+6.4318P] where P=(Fo^2^+2Fc^2^)/3'
_refine_ls_weighting_scheme calc
_refine_ls_wR_factor_gt 0.1116
_refine_ls_wR_factor_ref 0.1139
_reflns_number_gt 3200
_reflns_number_total 3412
_reflns_threshold_expression >2sigma(I)
_cod_data_source_file cm6b02817_si_002.cif
_cod_data_source_block In-soc-MOF-1a'
_cod_original_sg_symbol_H-M P-43n
_cod_original_formula_sum 'C24 H23.70 Cl In3 N3 O20.35'
_cod_database_code 4003304

loop_
_symmetry_equiv_pos_as_xyz
'x, y, z'
'-x, -y, z'
'-x, y, -z'
'x, -y, -z'
'z, x, y'
'z, -x, -y'
'-z, -x, y'
'-z, x, -y'
'y, z, x'
'-y, z, -x'
'y, -z, -x'
'-y, -z, x'
'y+1/2, x+1/2, z+1/2'
'-y+1/2, -x+1/2, z+1/2'
'y+1/2, -x+1/2, -z+1/2'
'-y+1/2, x+1/2, -z+1/2'
'x+1/2, z+1/2, y+1/2'
'-x+1/2, z+1/2, -y+1/2'
'-x+1/2, -z+1/2, y+1/2'
'x+1/2, -z+1/2, -y+1/2'
'z+1/2, y+1/2, x+1/2'
'z+1/2, -y+1/2, -x+1/2'
'-z+1/2, y+1/2, -x+1/2'
'-z+1/2, -y+1/2, x+1/2'

loop_
_atom_site_label
_atom_site_type_symbol
_atom_site_fract_x
_atom_site_fract_y
_atom_site_fract_z
_atom_site_U_iso_or_equiv
_atom_site_adp_type
_atom_site_occupancy
_atom_site_symmetry_multiplicity
_atom_site_calc_flag
_atom_site_refinement_flags
In1 In 0.677694(18) 0.739293(17) 0.806421(18) 0.01025(14) Uani 1 1 d .
C1 C 0.8051(3) 0.7200(3) 1.1015(3) 0.0163(13) Uani 1 1 d .
C2 C 0.7949(3) 0.7053(3) 0.8771(3) 0.0170(13) Uani 1 1 d .
C3 C 0.8285(3) 0.7064(3) 0.9346(3) 0.0203(14) Uani 1 1 d .
C4 C 0.8949(3) 0.7057(4) 1.0390(3) 0.0262(17) Uani 1 1 d .
H4 H 0.9178 0.7053 1.0746 0.031 Uiso 1 1 calc R
C5 C 0.8005(3) 0.7143(3) 0.9890(3) 0.0173(13) Uani 1 1 d .
H5 H 0.7587 0.7205 0.9907 0.021 Uiso 1 1 calc R
C6 C 0.8341(3) 0.7131(3) 1.0415(3) 0.0164(13) Uani 1 1 d .
C7 C 0.9227(3) 0.6987(4) 0.9843(3) 0.0325(19) Uani 1 1 d .
C8 C 0.8896(3) 0.6986(4) 0.9318(3) 0.0293(17) Uani 1 1 d .
H8 H 0.9087 0.6931 0.8944 0.035 Uiso 1 1 calc R
Cl1 Cl 0.6044(8) 0.7372(8) 0.8878(7) 0.024(2) Uani 0.33 1 d P
O5 O 0.6071(11) 0.7388(12) 0.8720(8) 0.030(6) Uani 0.67 1 d P
O6 O 0.7403(2) 0.7403(2) 0.7403(2) 0.0120(13) Uani 1 3 d S
N1 N 0.9862(3) 0.6957(4) 0.9771(3) 0.0383(18) Uani 1 1 d .
O1 O 0.74070(19) 0.7205(2) 0.87857(19) 0.0179(9) Uani 1 1 d .
O2 O 0.8245(2) 0.6900(2) 0.83225(19) 0.0261(11) Uani 1 1 d .
O3 O 0.8372(2) 0.7061(2) 1.14586(19) 0.0199(10) Uani 1 1 d .
O4 O 0.75246(19) 0.7387(2) 1.10330(18) 0.0198(10) Uani 1 1 d .
O11 O 0.8562(7) 0.8562(7) 0.8562(7) 0.118(9) Uiso 0.75 3 d SP
O12 O 0.5028(11) 0.6898(11) 0.8338(11) 0.107(7) Uiso 0.50 1 d P
O13 O 0.4948(15) 0.6443(13) 0.7231(14) 0.133(10) Uiso 0.50 1 d P
O14 O 0.6321(8) 0.6321(8) 0.6321(8) 0.055(7) Uiso 0.40 3 d SP
O15 O 0.6941(18) 0.5988(17) 0.9970(17) 0.028(8) Uiso 0.13 1 d P
O16 O 0.612(2) 0.599(2) 0.990(2) 0.052(13) Uiso 0.13 1 d P
O17 O 0.646(5) 0.621(4) 1.002(5) 0.11(3) Uiso 0.13 1 d P

loop_
_atom_site_aniso_label
_atom_site_aniso_U_11
_atom_site_aniso_U_22
_atom_site_aniso_U_33
_atom_site_aniso_U_23
_atom_site_aniso_U_13
_atom_site_aniso_U_12
In1 0.0108(2) 0.0085(2) 0.0115(2) -0.00053(14) -0.00146(14) -0.00063(14)
C1 0.015(3) 0.018(3) 0.016(3) 0.002(2) -0.003(3) -0.005(2)
C2 0.019(3) 0.014(3) 0.018(3) 0.001(3) 0.000(3) -0.003(2)
C3 0.018(3) 0.032(4) 0.012(3) -0.003(3) -0.005(3) -0.001(3)
C4 0.015(3) 0.054(5) 0.009(3) 0.001(3) -0.002(3) -0.003(3)
C5 0.011(3) 0.026(3) 0.015(3) 0.000(3) -0.001(2) -0.003(3)
C6 0.016(3) 0.024(3) 0.010(3) -0.006(2) -0.001(2) 0.002(2)
C7 0.013(3) 0.069(6) 0.015(3) 0.001(3) -0.001(3) -0.002(3)
C8 0.019(3) 0.060(5) 0.009(3) -0.005(3) 0.002(3) -0.002(3)
Cl1 0.026(4) 0.034(4) 0.012(6) 0.009(4) -0.006(4) -0.008(3)
O5 0.034(7) 0.038(7) 0.018(12) 0.010(7) -0.002(7) 0.016(6)
O6 0.0120(13) 0.0120(13) 0.0120(13) 0.0031(15) 0.0031(15) 0.0031(15)
N1 0.014(3) 0.091(6) 0.009(3) -0.010(3) -0.002(2) -0.001(3)
O1 0.011(2) 0.033(3) 0.010(2) 0.0025(17) -0.0022(17) 0.0012(18)
O2 0.024(2) 0.045(3) 0.009(2) -0.009(2) -0.0024(18) 0.013(2)
O3 0.018(2) 0.033(3) 0.009(2) 0.0040(19) 0.0014(17) 0.000(2)
O4 0.012(2) 0.036(3) 0.011(2) -0.0044(19) 0.0002(16) 0.0011(19)

loop_
_atom_type_symbol
_atom_type_description
_atom_type_scat_dispersion_real
_atom_type_scat_dispersion_imag
_atom_type_scat_source
C C 0.0181 0.0091 'International Tables Vol C Tables 4.2.6.8 and 6.1.1.4'
H H 0.0000 0.0000 'International Tables Vol C Tables 4.2.6.8 and 6.1.1.4'
N N 0.0311 0.0180 'International Tables Vol C Tables 4.2.6.8 and 6.1.1.4'
O O 0.0492 0.0322 'International Tables Vol C Tables 4.2.6.8 and 6.1.1.4'
In In 0.0822 5.0449 'International Tables Vol C Tables 4.2.6.8 and 6.1.1.4'
Cl Cl 0.3639 0.7018 'International Tables Vol C Tables 4.2.6.8 and 6.1.1.4'

loop_
_geom_angle_atom_site_label_1
_geom_angle_atom_site_label_2
_geom_angle_atom_site_label_3
_geom_angle
_geom_angle_site_symmetry_1
_geom_angle_site_symmetry_3
O6 In1 O3 91.3(2) . 18_646
O6 In1 O2 92.2(2) . 9
O3 In1 O2 176.30(18) 18_646 9
O6 In1 O5 176.3(6) . .
O3 In1 O5 88.3(7) 18_646 .
O2 In1 O5 88.3(7) 9 .
O6 In1 O4 94.78(18) . 22_466
O3 In1 O4 91.30(18) 18_646 22_466
O2 In1 O4 89.6(2) 9 22_466
O5 In1 O4 81.5(6) . 22_466
O6 In1 O1 95.47(18) . .
O3 In1 O1 90.55(18) 18_646 .
O2 In1 O1 88.0(2) 9 .
O5 In1 O1 88.2(6) . .
O4 In1 O1 169.53(15) 22_466 .
O6 In1 Cl1 178.5(4) . .
O3 In1 Cl1 88.5(5) 18_646 .
O2 In1 Cl1 87.9(4) 9 .
O5 In1 Cl1 5.2(10) . .
O4 In1 Cl1 86.7(4) 22_466 .
O1 In1 Cl1 83.0(4) . .
O4 C1 O3 126.3(6) . .
O4 C1 C6 118.1(5) . .
O3 C1 C6 115.6(6) . .
O2 C2 O1 127.2(6) . .
O2 C2 C3 115.5(6) . .
O1 C2 C3 117.3(6) . .
C5 C3 C8 120.4(6) . .
C5 C3 C2 122.4(6) . .
C8 C3 C2 117.3(6) . .
C6 C4 C7 119.6(6) . .
C6 C4 H4 120.2 . .
C7 C4 H4 120.2 . .
C3 C5 C6 119.8(6) . .
C3 C5 H5 120.1 . .
C6 C5 H5 120.1 . .
C4 C6 C5 120.2(6) . .
C4 C6 C1 118.5(6) . .
C5 C6 C1 121.3(6) . .
C4 C7 C8 120.7(6) . .
C4 C7 N1 123.4(6) . .
C8 C7 N1 115.7(6) . .
C3 C8 C7 119.3(6) . .
C3 C8 H8 120.4 . .
C7 C8 H8 120.4 . .
In1 O6 In1 119.974(13) 9 5
In1 O6 In1 119.974(13) 9 .
In1 O6 In1 119.974(13) 5 .
N1 N1 C7 114.7(8) 3_757 .
C2 O1 In1 130.9(4) . .
C2 O2 In1 135.7(4) . 5
C1 O3 In1 135.4(4) . 19_665
C1 O4 In1 132.0(4) . 24_665
O16 O17 O15 119(10) . .

loop_
_geom_bond_atom_site_label_1
_geom_bond_atom_site_label_2
_geom_bond_distance
_geom_bond_site_symmetry_2
In1 O6 2.045(4) .
In1 O3 2.143(4) 18_646
In1 O2 2.144(4) 9
In1 O5 2.16(2) .
In1 O4 2.187(4) 22_466
In1 O1 2.192(4) .
In1 Cl1 2.460(17) .
C1 O4 1.255(8) .
C1 O3 1.269(8) .
C1 C6 1.505(9) .
C2 O2 1.256(8) .
C2 O1 1.264(8) .
C2 C3 1.495(9) .
C3 C5 1.385(9) .
C3 C8 1.386(10) .
C4 C6 1.378(9) .
C4 C7 1.387(10) .
C4 H4 0.9500 .
C5 C6 1.399(9) .
C5 H5 0.9500 .
C7 C8 1.394(10) .
C7 N1 1.436(9) .
C8 H8 0.9500 .
O6 In1 2.045(4) 9
O6 In1 2.045(4) 5
N1 N1 1.202(12) 3_757
O2 In1 2.144(4) 5
O3 In1 2.143(4) 19_665
O4 In1 2.187(4) 24_665
O15 O17 1.20(11) .
O16 O17 0.95(10) .
